data_1008701
loop_
_publ_author_name
'Dib, A'
'Gorius, F'
'Aleonard, S'

_publ_section_title
;
Structure cristalline de Na Li Yb2 F8: Composes isotypes
;
_journal_coden_ASTM JSSCBI
_journal_name_full 'Journal of Solid State Chemistry'
_journal_page_first 205
_journal_page_last 214
_journal_paper_doi 10.1016/0022-4596(86)90055-1
_journal_volume 65
_journal_year 1986
_chemical_formula_structural 'Na Li Yb2 F8'
_chemical_formula_sum 'F8 Li Na Yb2'
_chemical_name_systematic 'Sodium lithium ytterbium fluoride (1/1/2/8)'
_space_group_IT_number 15
_symmetry_cell_setting monoclinic
_symmetry_Int_Tables_number 15
_symmetry_space_group_name_Hall '-C 2yc'
_symmetry_space_group_name_H-M 'C 1 2/c 1'
_cell_angle_alpha 90
_cell_angle_beta 90.(0)
_cell_angle_gamma 90
_cell_formula_units_Z 4
_cell_length_a 10.3516(9)
_cell_length_b 8.2069(9)
_cell_length_c 6.9674(7)
_cell_volume 591.9
_refine_ls_R_factor_all 0.021
_cod_database_code 1008701

loop_
_symmetry_equiv_pos_as_xyz
x,y,z
-x,y,1/2-z
-x,-y,-z
x,-y,1/2+z
1/2+x,1/2+y,z
1/2-x,1/2+y,1/2-z
1/2-x,1/2-y,-z
1/2+x,1/2-y,1/2+z

loop_
_atom_site_label
_atom_site_type_symbol
_atom_site_symmetry_multiplicity
_atom_site_Wyckoff_symbol
_atom_site_fract_x
_atom_site_fract_y
_atom_site_fract_z
_atom_site_occupancy
_atom_site_attached_hydrogens
_atom_site_calc_flag
Yb1 Yb3+ 8 f 0.68682(1) 0.23711(2) 0.25 1. 0 d
Na1 Na1+ 4 e 0. 0.6547(4) 0.75 1. 0 d
F1 F1- 4 e 0.5 0.4115(5) 0.25 1. 0 d
F2 F1- 8 f 0.7188(3) 0.0261(4) 0.7488(6) 1. 0 d
F3 F1- 8 f 0.8616(3) 0.2034(4) 0.4487(4) 1. 0 d
F4 F1- 4 e 0.5 0.1101(6) 0.25 1. 0 d
F5 F1- 8 f 0.3621(3) 0.7035(4) 0.0516(4) 1. 0 d
Li1 Li1+ 4 a 0. 0. 0. 1. 0 d

loop_
_atom_type_symbol
_atom_type_oxidation_number
Yb3+ 3.000
Na1+ 1.000
F1- -1.000
Li1+ 1.000
